data_7236199
loop_
_publ_author_name
'TalwelkarShimpi, Mayura'
'\"Oberg, Sven'
'Giri, Lopamudra'
'Pedireddi, V. R.'

_publ_section_title
;
 Experimental and theoretical studies of molecular complexes of
 theophylline with some phenylboronic acids
;
_journal_issue 49
_journal_name_full 'RSC Advances'
_journal_page_first 43060
_journal_paper_doi 10.1039/C6RA04100K
_journal_volume 6
_journal_year 2016
_chemical_formula_moiety '2(C7 H8 N4 O2), C6 H8 B2, O4, 0.5(O)'
_chemical_formula_sum 'C20 H24 B2 N8 O8.5'
_chemical_formula_weight 534.09
_chemical_name_common '1,4-benezenediboronic acid+ theophylline'
_space_group_crystal_system triclinic
_space_group_IT_number 2
_space_group_name_Hall '-P 1'
_space_group_name_H-M_alt 'P -1'
_atom_sites_solution_hydrogens mixed
_atom_sites_solution_primary direct
_atom_sites_solution_secondary difmap
_audit_creation_method SHELXL-2014/7
_audit_update_record
;
2015-12-02 deposited with the CCDC.
2016-04-21 downloaded from the CCDC.
;
_cell_angle_alpha 109.740(10)
_cell_angle_beta 94.470(10)
_cell_angle_gamma 104.78
_cell_formula_units_Z 1
_cell_length_a 8.528(2)
_cell_length_b 8.711(2)
_cell_length_c 9.661(3)
_cell_measurement_reflns_used 6198
_cell_measurement_temperature 293(2)
_cell_measurement_theta_max 25.027
_cell_measurement_theta_min 2.277
_cell_volume 642.5(3)
_computing_cell_refinement SMART
_computing_data_collection SMART
_computing_data_reduction SAINTPLUS
_computing_structure_refinement 'SHELXL-2014/7 (Sheldrick, 2014)'
_computing_structure_solution 'SHELXS-97 (Sheldrick, 1990)'
_diffrn_ambient_temperature 293(2)
_diffrn_measured_fraction_theta_full 0.993
_diffrn_measured_fraction_theta_max 0.993
_diffrn_measurement_device_type 'Brucker APEX-CCD Area Detector'
_diffrn_measurement_method SMART
_diffrn_radiation_type MoK\a
_diffrn_radiation_wavelength 0.71073
_diffrn_reflns_av_R_equivalents 0.0404
_diffrn_reflns_av_unetI/netI 0.0419
_diffrn_reflns_Laue_measured_fraction_full 0.993
_diffrn_reflns_Laue_measured_fraction_max 0.993
_diffrn_reflns_limit_h_max 10
_diffrn_reflns_limit_h_min -10
_diffrn_reflns_limit_k_max 10
_diffrn_reflns_limit_k_min -10
_diffrn_reflns_limit_l_max 11
_diffrn_reflns_limit_l_min -11
_diffrn_reflns_number 6198
_diffrn_reflns_point_group_measured_fraction_full 0.993
_diffrn_reflns_point_group_measured_fraction_max 0.993
_diffrn_reflns_theta_full 25.027
_diffrn_reflns_theta_max 25.027
_diffrn_reflns_theta_min 2.277
_diffrn_source 'fine-focus sealed tube'
_exptl_absorpt_coefficient_mu 0.108
_exptl_absorpt_correction_T_max 0.977
_exptl_absorpt_correction_T_min 0.972
_exptl_absorpt_correction_type empirical
_exptl_absorpt_process_details 'SADABS; Sheldrick, 96'
_exptl_crystal_colour Colorless
_exptl_crystal_density_diffrn 1.380
_exptl_crystal_description Plates
_exptl_crystal_F_000 278
_exptl_crystal_size_max 0.26
_exptl_crystal_size_mid 0.24
_exptl_crystal_size_min 0.22
_refine_diff_density_max 0.213
_refine_diff_density_min -0.212
_refine_diff_density_rms 0.046
_refine_ls_extinction_method none
_refine_ls_goodness_of_fit_ref 1.209
_refine_ls_hydrogen_treatment refU
_refine_ls_matrix_type full
_refine_ls_number_parameters 213
_refine_ls_number_reflns 2282
_refine_ls_number_restraints 0
_refine_ls_restrained_S_all 1.209
_refine_ls_R_factor_all 0.0980
_refine_ls_R_factor_gt 0.0773
_refine_ls_shift/su_max 0.002
_refine_ls_shift/su_mean 0.001
_refine_ls_structure_factor_coef Fsqd
_refine_ls_weighting_details 'w=1/[\s^2^(Fo^2^)+(0.0671P)^2^+0.3055P] where P=(Fo^2^+2Fc^2^)/3'
_refine_ls_weighting_scheme calc
_refine_ls_wR_factor_gt 0.1681
_refine_ls_wR_factor_ref 0.1770
_reflns_Friedel_coverage 0.000
_reflns_number_gt 1814
_reflns_number_total 2268
_reflns_threshold_expression 'I > 2\s(I)'
_cod_data_source_file c6ra04100k1.cif
_cod_data_source_block URA
_cod_original_formula_sum 'C20 H24 B2 N8 O8.50'
_cod_database_code 7236199
_shelx_shelxl_version_number 2014/7
_shelx_space_group_comment
;
The symmetry employed for this shelxl refinement is uniquely defined
by the following loop, which should always be used as a source of
symmetry information in preference to the above space-group names.
They are only intended as comments.
;

loop_
_space_group_symop_operation_xyz
'x, y, z'
'-x, -y, -z'

loop_
_atom_site_label
_atom_site_type_symbol
_atom_site_fract_x
_atom_site_fract_y
_atom_site_fract_z
_atom_site_U_iso_or_equiv
_atom_site_adp_type
_atom_site_occupancy
_atom_site_site_symmetry_order
_atom_site_calc_flag
_atom_site_refinement_flags_posn
_atom_site_refinement_flags_occupancy
B1 B 0.1494(5) 0.0326(5) 0.3053(4) 0.0452(9) Uani 1 1 d . .
O1 O 0.2218(3) -0.0789(3) 0.3312(3) 0.0614(8) Uani 1 1 d . .
O1W O 0.082(3) 0.613(4) 0.515(3) 0.227(15) Uani 0.25 1 d . P
O2 O 0.1422(4) 0.1686(3) 0.4214(3) 0.0631(8) Uani 1 1 d . .
H2A H 0.193(6) 0.179(6) 0.501(6) 0.106(19) Uiso 1 1 d . .
O3 O 0.2371(3) 0.6065(3) 0.1178(3) 0.0607(7) Uani 1 1 d . .
O4 O 0.4817(3) 0.2151(3) 0.1694(3) 0.0587(7) Uani 1 1 d . .
N1 N 0.4039(4) 0.0509(4) -0.1751(3) 0.0500(8) Uani 1 1 d . .
H1B H 0.455(4) -0.025(5) -0.157(4) 0.068(12) Uiso 1 1 d . .
N2 N 0.2760(4) 0.1648(4) -0.3049(3) 0.0524(8) Uani 1 1 d . .
N3 N 0.3606(3) 0.4114(3) 0.1417(3) 0.0451(7) Uani 1 1 d . .
N4 N 0.2493(3) 0.4009(3) -0.0943(3) 0.0460(7) Uani 1 1 d . .
C1 C 0.3416(5) 0.0405(5) -0.3089(4) 0.0534(9) Uani 1 1 d . .
H1 H 0.340(4) -0.050(4) -0.398(3) 0.043(9) Uiso 1 1 d . .
C2 C 0.2986(4) 0.2576(4) -0.1574(4) 0.0425(8) Uani 1 1 d . .
C3 C 0.3766(4) 0.1928(4) -0.0739(4) 0.0416(8) Uani 1 1 d . .
C4 C 0.4119(4) 0.2653(4) 0.0856(4) 0.0424(8) Uani 1 1 d . .
C5 C 0.2792(4) 0.4795(4) 0.0574(4) 0.0452(8) Uani 1 1 d . .
C6 C 0.1614(5) 0.4651(6) -0.1886(5) 0.0641(11) Uani 1 1 d . .
H6A H 0.064(3) 0.4695(6) -0.1605(9) 0.089(15) Uiso 1 1 calc R .
H6B H 0.1440(8) 0.395(2) -0.284(3) 0.115(19) Uiso 1 1 calc R .
H6C H 0.2222(16) 0.570(3) -0.1783(5) 0.19(3) Uiso 1 1 calc R .
C7 C 0.3851(6) 0.4933(5) 0.3056(4) 0.0640(11) Uani 1 1 d . .
H7A H 0.3854(6) 0.601(4) 0.3303(9) 0.113(18) Uiso 1 1 calc R .
H7B H 0.480(3) 0.4902(5) 0.3458(14) 0.16(3) Uiso 1 1 calc R .
H7C H 0.304(3) 0.4382(18) 0.3390(12) 0.22(4) Uiso 1 1 calc R .
C8 C 0.0714(4) 0.0141(4) 0.1444(3) 0.0417(8) Uani 1 1 d . .
C9 C -0.0091(4) 0.1292(4) 0.1261(4) 0.0471(8) Uani 1 1 d . .
H9 H -0.007(3) 0.223(4) 0.221(3) 0.040(8) Uiso 1 1 d . .
C10 C -0.0774(4) 0.1150(4) -0.0127(4) 0.0461(8) Uani 1 1 d . .
H10 H -0.133(3) 0.189(3) -0.020(3) 0.027(7) Uiso 1 1 d . .
H1A H 0.218(5) -0.162(5) 0.253(4) 0.064(12) Uiso 1 1 d . .

loop_
_atom_site_aniso_label
_atom_site_aniso_U_11
_atom_site_aniso_U_22
_atom_site_aniso_U_33
_atom_site_aniso_U_23
_atom_site_aniso_U_13
_atom_site_aniso_U_12
B1 0.054(2) 0.042(2) 0.041(2) 0.0162(17) 0.0088(17) 0.0156(18)
O1 0.090(2) 0.0564(17) 0.0467(15) 0.0161(13) 0.0099(13) 0.0419(15)
O1W 0.20(3) 0.37(4) 0.114(15) 0.04(2) 0.031(18) 0.17(2)
O2 0.097(2) 0.0562(16) 0.0406(15) 0.0128(12) 0.0052(14) 0.0400(15)
O3 0.0776(18) 0.0447(14) 0.0676(16) 0.0169(12) 0.0208(13) 0.0346(13)
O4 0.0742(17) 0.0520(15) 0.0548(15) 0.0173(12) 0.0025(12) 0.0331(13)
N1 0.0627(19) 0.0428(16) 0.0490(18) 0.0131(13) 0.0097(14) 0.0287(14)
N2 0.0669(19) 0.0528(17) 0.0474(18) 0.0224(14) 0.0117(14) 0.0290(15)
N3 0.0526(17) 0.0367(15) 0.0460(16) 0.0117(12) 0.0094(12) 0.0183(13)
N4 0.0534(17) 0.0413(15) 0.0535(17) 0.0232(13) 0.0124(13) 0.0228(13)
C1 0.075(3) 0.046(2) 0.043(2) 0.0120(17) 0.0144(18) 0.0314(19)
C2 0.0478(19) 0.0353(17) 0.048(2) 0.0169(15) 0.0127(14) 0.0155(15)
C3 0.0449(19) 0.0363(17) 0.0499(19) 0.0184(15) 0.0118(14) 0.0183(15)
C4 0.0408(18) 0.0363(17) 0.052(2) 0.0166(15) 0.0072(14) 0.0146(14)
C5 0.0453(19) 0.0352(17) 0.056(2) 0.0160(16) 0.0142(16) 0.0143(15)
C6 0.072(3) 0.069(3) 0.073(3) 0.034(2) 0.018(2) 0.045(2)
C7 0.089(3) 0.053(2) 0.049(2) 0.0109(18) 0.012(2) 0.030(2)
C8 0.0447(18) 0.0337(17) 0.0484(19) 0.0182(14) 0.0093(14) 0.0105(14)
C9 0.064(2) 0.0411(19) 0.0367(19) 0.0103(15) 0.0103(16) 0.0224(17)
C10 0.059(2) 0.0400(19) 0.045(2) 0.0160(15) 0.0101(16) 0.0242(17)

loop_
_atom_type_symbol
_atom_type_description
_atom_type_scat_dispersion_real
_atom_type_scat_dispersion_imag
_atom_type_scat_source
C C 0.0033 0.0016 'International Tables Vol C Tables 4.2.6.8 and 6.1.1.4'
H H 0.0000 0.0000 'International Tables Vol C Tables 4.2.6.8 and 6.1.1.4'
B B 0.0013 0.0007 'International Tables Vol C Tables 4.2.6.8 and 6.1.1.4'
N N 0.0061 0.0033 'International Tables Vol C Tables 4.2.6.8 and 6.1.1.4'
O O 0.0106 0.0060 'International Tables Vol C Tables 4.2.6.8 and 6.1.1.4'

loop_
_geom_angle_atom_site_label_1
_geom_angle_atom_site_label_2
_geom_angle_atom_site_label_3
_geom_angle
_geom_angle_site_symmetry_1
_geom_angle_site_symmetry_3
O2 B1 O1 119.3(3) . .
O2 B1 C8 116.9(3) . .
O1 B1 C8 123.8(3) . .
C1 N1 C3 106.0(3) . .
C1 N2 C2 103.4(3) . .
C5 N3 C4 126.2(3) . .
C5 N3 C7 117.2(3) . .
C4 N3 C7 116.5(3) . .
C5 N4 C2 119.0(3) . .
C5 N4 C6 120.3(3) . .
C2 N4 C6 120.6(3) . .
N1 C1 N2 113.5(3) . .
N2 C2 C3 111.8(3) . .
N2 C2 N4 126.0(3) . .
C3 C2 N4 122.2(3) . .
C2 C3 N1 105.3(3) . .
C2 C3 C4 122.8(3) . .
N1 C3 C4 131.8(3) . .
O4 C4 N3 121.1(3) . .
O4 C4 C3 127.1(3) . .
N3 C4 C3 111.8(3) . .
O3 C5 N4 121.0(3) . .
O3 C5 N3 121.0(3) . .
N4 C5 N3 118.0(3) . .
C10 C8 C9 115.8(3) 2 .
C10 C8 B1 123.4(3) 2 .
C9 C8 B1 120.9(3) . .
C10 C9 C8 121.6(3) . .
C9 C10 C8 122.7(3) . 2

loop_
_geom_bond_atom_site_label_1
_geom_bond_atom_site_label_2
_geom_bond_distance
_geom_bond_site_symmetry_2
B1 O2 1.347(4) .
B1 O1 1.355(4) .
B1 C8 1.581(5) .
O3 C5 1.222(4) .
O4 C4 1.224(4) .
N1 C1 1.323(5) .
N1 C3 1.380(4) .
N2 C1 1.331(4) .
N2 C2 1.349(4) .
N3 C5 1.394(4) .
N3 C4 1.400(4) .
N3 C7 1.473(5) .
N4 C5 1.363(4) .
N4 C2 1.378(4) .
N4 C6 1.468(4) .
C2 C3 1.352(4) .
C3 C4 1.427(5) .
C8 C10 1.400(4) 2
C8 C9 1.400(4) .
C9 C10 1.372(5) .
C10 C8 1.400(4) 2
